data_4028447
loop_
_publ_author_name
'S. Vijay Kumar'
'G. Parameshwarappa'
'H. Ila'

_publ_section_title
;
 Synthesis of 2,4,5-Trisubstituted Thiazoles via Lawesson's
 Reagent-Mediated Chemoselective Thionation-Cyclization of Functionalized
 Enamides
;
_journal_name_full 'Journal of Organic Chemistry'
_journal_page_first 7362
_journal_page_last 7369
_journal_paper_doi 10.1021/jo401208u
_journal_volume 78
_journal_year 2013
_chemical_formula_sum 'C20 H19 N O4 S'
_chemical_formula_weight 369.42
_chemical_name_systematic
;
?
;
_space_group_IT_number 4
_symmetry_cell_setting monoclinic
_symmetry_space_group_name_Hall 'P 2yb'
_symmetry_space_group_name_H-M 'P 1 21 1'
_atom_sites_solution_hydrogens geom
_atom_sites_solution_primary direct
_atom_sites_solution_secondary difmap
_audit_creation_method SHELXL-97
_cell_angle_alpha 90.000(5)
_cell_angle_beta 102.748(5)
_cell_angle_gamma 90.000(5)
_cell_formula_units_Z 2
_cell_length_a 8.526(5)
_cell_length_b 7.988(5)
_cell_length_c 13.822(5)
_cell_measurement_temperature 293(2)
_cell_volume 918.2(9)
_computing_structure_refinement 'SHELXL-97 (Sheldrick, 1997)'
_diffrn_ambient_temperature 293(2)
_diffrn_measured_fraction_theta_full 0.997
_diffrn_measured_fraction_theta_max 0.997
_diffrn_radiation_monochromator graphite
_diffrn_radiation_source 'fine-focus sealed tube'
_diffrn_radiation_type MoK\a
_diffrn_radiation_wavelength 0.71073
_diffrn_reflns_av_R_equivalents 0.0505
_diffrn_reflns_av_sigmaI/netI 0.0517
_diffrn_reflns_limit_h_max 11
_diffrn_reflns_limit_h_min -11
_diffrn_reflns_limit_k_max 10
_diffrn_reflns_limit_k_min -10
_diffrn_reflns_limit_l_max 18
_diffrn_reflns_limit_l_min -18
_diffrn_reflns_number 12564
_diffrn_reflns_theta_full 28.39
_diffrn_reflns_theta_max 28.39
_diffrn_reflns_theta_min 1.51
_exptl_absorpt_coefficient_mu 0.201
_exptl_crystal_density_diffrn 1.336
_exptl_crystal_F_000 388
_refine_diff_density_max 0.099
_refine_diff_density_min -0.135
_refine_diff_density_rms 0.024
_refine_ls_abs_structure_details 'Flack H D (1983), Acta Cryst. A39, 876-881'
_refine_ls_abs_structure_Flack 1.00(7)
_refine_ls_extinction_method none
_refine_ls_goodness_of_fit_ref 0.814
_refine_ls_hydrogen_treatment mixed
_refine_ls_matrix_type full
_refine_ls_number_parameters 278
_refine_ls_number_reflns 3386
_refine_ls_number_restraints 1
_refine_ls_restrained_S_all 0.813
_refine_ls_R_factor_all 0.0452
_refine_ls_R_factor_gt 0.0335
_refine_ls_shift/su_max 0.000
_refine_ls_shift/su_mean 0.000
_refine_ls_structure_factor_coef Fsqd
_refine_ls_weighting_details 'calc w=1/[\s^2^(Fo^2^)+(0.0460P)^2^+0.0000P] where P=(Fo^2^+2Fc^2^)/3'
_refine_ls_weighting_scheme calc
_refine_ls_wR_factor_gt 0.0734
_refine_ls_wR_factor_ref 0.0780
_reflns_number_gt 2608
_reflns_number_total 3386
_reflns_threshold_expression >2sigma(I)
_cod_data_source_file jo401208u_si_002_1.cif
_cod_data_source_block compound_1
_cod_database_code 4028447

loop_
_symmetry_equiv_pos_as_xyz
'x, y, z'
'-x, y+1/2, -z'

loop_
_atom_site_label
_atom_site_type_symbol
_atom_site_fract_x
_atom_site_fract_y
_atom_site_fract_z
_atom_site_U_iso_or_equiv
_atom_site_adp_type
_atom_site_occupancy
_atom_site_symmetry_multiplicity
_atom_site_calc_flag
_atom_site_refinement_flags
S1 S 0.14076(7) 0.09947(7) 0.45053(4) 0.05359(14) Uani 1 1 d .
O3 O 0.4802(2) 0.0626(2) 0.92703(11) 0.0630(5) Uani 1 1 d .
C2 C 0.2325(2) 0.2533(2) 0.53035(14) 0.0435(4) Uani 1 1 d .
C16 C 0.7850(3) 0.2588(3) 0.77783(19) 0.0631(6) Uani 1 1 d .
H16A H 0.7875 0.1931 0.7201 0.095 Uiso 1 1 calc R
H16B H 0.8896 0.2588 0.8214 0.095 Uiso 1 1 calc R
H16C H 0.7545 0.3716 0.7582 0.095 Uiso 1 1 calc R
N1 N 0.1612(2) 0.3911(2) 0.37795(12) 0.0469(4) Uani 1 1 d .
C3 C 0.2935(2) 0.2083(2) 0.63566(14) 0.0421(4) Uani 1 1 d .
C4 C 0.4571(2) 0.2265(2) 0.68087(15) 0.0444(4) Uani 1 1 d .
C9 C 0.2859(3) 0.5690(3) 0.51610(16) 0.0532(5) Uani 1 1 d .
O2 O 0.67157(17) 0.1893(2) 0.82775(11) 0.0617(4) Uani 1 1 d .
C15 C 0.0278(2) 0.1924(3) 0.25205(16) 0.0474(5) Uani 1 1 d .
C1 C 0.1068(2) 0.2412(2) 0.35233(15) 0.0453(4) Uani 1 1 d .
C14 C 0.0594(3) 0.2803(3) 0.17072(16) 0.0547(5) Uani 1 1 d .
C13 C -0.0158(3) 0.2347(4) 0.07618(17) 0.0650(6) Uani 1 1 d .
C12 C -0.1241(3) 0.1037(4) 0.05827(17) 0.0634(5) Uani 1 1 d .
C5 C 0.5150(2) 0.1780(3) 0.77745(16) 0.0460(4) Uani 1 1 d .
C6 C 0.4097(2) 0.1083(3) 0.83245(13) 0.0468(4) Uani 1 1 d .
C019 C 0.2319(2) 0.4001(3) 0.47746(15) 0.0443(4) Uani 1 1 d .
C8 C 0.1912(2) 0.1377(2) 0.68952(16) 0.0487(5) Uani 1 1 d .
C11 C -0.1546(3) 0.0163(3) 0.1382(2) 0.0626(6) Uani 1 1 d .
C7 C 0.2504(2) 0.0890(3) 0.78788(15) 0.0517(5) Uani 1 1 d .
O1 O 0.2600(3) 0.6935(2) 0.46603(14) 0.0916(7) Uani 1 1 d .
C10 C -0.0797(3) 0.0594(3) 0.23443(17) 0.0556(5) Uani 1 1 d .
O4 O 0.3600(2) 0.57003(18) 0.60994(11) 0.0630(4) Uani 1 1 d .
C19 C 0.3843(4) -0.0169(5) 0.9845(2) 0.0861(9) Uani 1 1 d .
H19A H 0.3000 0.0576 0.9930 0.129 Uiso 1 1 calc R
H19B H 0.4495 -0.0456 1.0482 0.129 Uiso 1 1 calc R
H19C H 0.3380 -0.1167 0.9513 0.129 Uiso 1 1 calc R
C20 C 0.4173(5) 0.7313(3) 0.6533(2) 0.0750(8) Uani 1 1 d .
C22 C 0.5068(4) 0.7003(4) 0.7549(2) 0.0793(8) Uani 1 1 d .
H22A H 0.4370 0.6490 0.7922 0.119 Uiso 1 1 calc R
H22B H 0.5464 0.8044 0.7854 0.119 Uiso 1 1 calc R
H22C H 0.5956 0.6270 0.7537 0.119 Uiso 1 1 calc R
H5 H -0.105(3) -0.009(3) 0.2950(19) 0.059(6) Uiso 1 1 d .
H3 H -0.179(4) 0.067(4) -0.007(2) 0.086(9) Uiso 1 1 d .
H9 H 0.071(3) 0.123(3) 0.6548(15) 0.046(5) Uiso 1 1 d .
H2 H 0.005(5) 0.299(5) 0.021(3) 0.101(10) Uiso 1 1 d .
H6 H 0.529(3) 0.274(3) 0.6476(16) 0.052(6) Uiso 1 1 d .
H1 H 0.142(3) 0.373(3) 0.176(2) 0.073(8) Uiso 1 1 d .
H8 H 0.315(4) 0.810(5) 0.638(3) 0.108(11) Uiso 1 1 d .
H4 H -0.233(4) -0.090(5) 0.138(2) 0.098(10) Uiso 1 1 d .
H7 H 0.495(4) 0.789(5) 0.617(3) 0.103(10) Uiso 1 1 d .
H12 H 0.189(4) 0.036(5) 0.821(3) 0.099(11) Uiso 1 1 d .

loop_
_atom_site_aniso_label
_atom_site_aniso_U_11
_atom_site_aniso_U_22
_atom_site_aniso_U_33
_atom_site_aniso_U_23
_atom_site_aniso_U_13
_atom_site_aniso_U_12
S1 0.0643(3) 0.0422(2) 0.0475(2) 0.0034(2) -0.0021(2) -0.0013(3)
O3 0.0672(9) 0.0778(12) 0.0409(7) 0.0096(7) 0.0053(7) -0.0180(9)
C2 0.0411(9) 0.0429(10) 0.0439(9) 0.0006(8) 0.0040(8) 0.0018(8)
C16 0.0442(10) 0.0831(17) 0.0601(13) 0.0051(13) 0.0072(10) -0.0107(11)
N1 0.0522(9) 0.0426(8) 0.0449(9) 0.0023(8) 0.0082(8) 0.0035(8)
C3 0.0476(10) 0.0343(9) 0.0407(9) 0.0003(8) 0.0021(9) 0.0015(8)
C4 0.0451(9) 0.0446(10) 0.0433(10) 0.0029(9) 0.0089(9) -0.0026(8)
C9 0.0695(13) 0.0441(12) 0.0495(11) 0.0006(9) 0.0207(11) -0.0016(10)
O2 0.0476(8) 0.0861(11) 0.0473(8) 0.0101(8) 0.0014(7) -0.0138(8)
C15 0.0451(10) 0.0459(11) 0.0493(11) 0.0022(9) 0.0062(9) 0.0111(9)
C1 0.0444(10) 0.0447(10) 0.0442(10) 0.0033(8) 0.0043(9) 0.0077(8)
C14 0.0564(12) 0.0573(12) 0.0488(11) 0.0043(10) 0.0082(10) 0.0038(11)
C13 0.0733(15) 0.0696(16) 0.0484(12) 0.0052(12) 0.0055(12) 0.0050(13)
C12 0.0661(13) 0.0671(13) 0.0472(10) -0.0053(13) -0.0084(10) 0.0148(14)
C5 0.0458(10) 0.0446(10) 0.0464(10) 0.0004(8) 0.0078(9) -0.0040(9)
C6 0.0568(10) 0.0449(9) 0.0380(8) -0.0005(9) 0.0088(8) -0.0079(10)
C019 0.0461(10) 0.0399(9) 0.0458(10) 0.0017(8) 0.0076(9) 0.0035(8)
C8 0.0449(10) 0.0474(12) 0.0522(11) -0.0006(9) 0.0073(9) -0.0078(8)
C11 0.0574(13) 0.0616(14) 0.0616(14) -0.0057(12) -0.0026(11) 0.0022(12)
C7 0.0525(10) 0.0536(11) 0.0511(10) 0.0009(11) 0.0163(9) -0.0125(10)
O1 0.162(2) 0.0445(9) 0.0622(11) 0.0108(9) 0.0109(13) -0.0057(13)
C10 0.0527(11) 0.0569(13) 0.0547(12) -0.0006(10) 0.0060(10) -0.0005(10)
O4 0.0884(11) 0.0396(8) 0.0548(8) -0.0022(7) 0.0023(9) -0.0057(7)
C19 0.0873(18) 0.119(2) 0.0516(14) 0.0239(16) 0.0143(14) -0.0225(18)
C20 0.102(2) 0.0481(13) 0.0735(17) -0.0127(13) 0.0171(17) -0.0154(15)
C22 0.0741(16) 0.0684(17) 0.087(2) -0.0185(15) -0.0004(16) -0.0050(14)

loop_
_atom_type_symbol
_atom_type_description
_atom_type_scat_dispersion_real
_atom_type_scat_dispersion_imag
_atom_type_scat_source
C C 0.0033 0.0016 'International Tables Vol C Tables 4.2.6.8 and 6.1.1.4'
H H 0.0000 0.0000 'International Tables Vol C Tables 4.2.6.8 and 6.1.1.4'
N N 0.0061 0.0033 'International Tables Vol C Tables 4.2.6.8 and 6.1.1.4'
O O 0.0106 0.0060 'International Tables Vol C Tables 4.2.6.8 and 6.1.1.4'
S S 0.1246 0.1234 'International Tables Vol C Tables 4.2.6.8 and 6.1.1.4'

loop_
_geom_angle_atom_site_label_1
_geom_angle_atom_site_label_2
_geom_angle_atom_site_label_3
_geom_angle
C2 S1 C1 90.54(10)
C6 O3 C19 118.2(2)
C019 C2 C3 133.39(18)
C019 C2 S1 108.61(16)
C3 C2 S1 118.00(14)
C1 N1 C019 111.74(17)
C8 C3 C4 118.95(17)
C8 C3 C2 120.14(18)
C4 C3 C2 120.80(15)
C5 C4 C3 120.81(16)
O1 C9 O4 123.4(2)
O1 C9 C019 122.7(2)
O4 C9 C019 113.84(18)
C5 O2 C16 118.23(17)
C10 C15 C14 118.6(2)
C10 C15 C1 121.39(19)
C14 C15 C1 119.99(19)
N1 C1 C15 124.54(18)
N1 C1 S1 113.39(16)
C15 C1 S1 122.06(16)
C13 C14 C15 119.9(2)
C14 C13 C12 121.7(2)
C11 C12 C13 118.5(2)
O2 C5 C4 125.29(16)
O2 C5 C6 114.74(17)
C4 C5 C6 119.97(18)
O3 C6 C7 125.78(17)
O3 C6 C5 115.05(17)
C7 C6 C5 119.15(18)
N1 C019 C2 115.72(19)
N1 C019 C9 116.05(17)
C2 C019 C9 128.01(19)
C3 C8 C7 120.10(18)
C12 C11 C10 121.0(2)
C6 C7 C8 121.02(17)
C11 C10 C15 120.3(2)
C9 O4 C20 117.14(19)
O4 C20 C22 107.5(2)

loop_
_geom_bond_atom_site_label_1
_geom_bond_atom_site_label_2
_geom_bond_distance
S1 C2 1.720(2)
S1 C1 1.742(2)
O3 C6 1.363(2)
O3 C19 1.411(3)
C2 C019 1.381(3)
C2 C3 1.478(3)
C16 O2 1.419(3)
N1 C1 1.304(3)
N1 C019 1.376(3)
C3 C8 1.385(3)
C3 C4 1.405(3)
C4 C5 1.373(3)
C9 O1 1.203(3)
C9 O4 1.311(3)
C9 C019 1.486(3)
O2 C5 1.365(3)
C15 C10 1.390(3)
C15 C14 1.401(3)
C15 C1 1.454(3)
C14 C13 1.372(3)
C13 C12 1.381(4)
C12 C11 1.379(4)
C5 C6 1.412(3)
C6 C7 1.370(3)
C8 C7 1.397(3)
C11 C10 1.386(4)
O4 C20 1.459(3)
C20 C22 1.464(5)
